data_1533324
loop_
_publ_author_name
'Zhou Yaming'
'Chen Zhenxia'
'Liu Zhichen'
'Weng Linhong'
'Zhao Dongyuan'

_publ_section_title
;
 (H3 O)4 Ge7 O16 * 3(H2 O) and K4 Ge9 O20: two microporous germanates
 constructed by Ge10 O28 units
;
_journal_name_full 'Hua Hsueh Hsueh Pao'
_journal_page_first 382
_journal_page_last 387
_journal_volume 61
_journal_year 2003
_chemical_formula_sum 'Ge9 K4 O20'
_chemical_name_systematic 'K4 (Ge9 O20)'
_space_group_IT_number 88
_symmetry_space_group_name_Hall '-I 4ad'
_symmetry_space_group_name_H-M 'I 41/a :2'
_cell_angle_alpha 90
_cell_angle_beta 90
_cell_angle_gamma 90
_cell_formula_units_Z 4
_cell_length_a 15.002
_cell_length_b 15.002
_cell_length_c 7.383
_cell_volume 1661.618
_citation_journal_id_ASTM HHHPA4
_cod_data_source_file ZhouYaming_HHHPA4_2003_731.cif
_cod_data_source_block Ge9K4O20
_cod_database_code 1533324

loop_
_symmetry_equiv_pos_as_xyz
x,y,z
-y+3/4,x+1/4,z+1/4
-x+1/2,-y,z+1/2
y+3/4,-x+3/4,z+3/4
-x,-y,-z
y-3/4,-x-1/4,-z-1/4
x-1/2,y,-z-1/2
-y-3/4,x-3/4,-z-3/4
x+1/2,y+1/2,z+1/2
-y+5/4,x+3/4,z+3/4
-x+1,-y+1/2,z+1
y+5/4,-x+5/4,z+5/4
-x+1/2,-y+1/2,-z+1/2
y-1/4,-x+1/4,-z+1/4
x,y+1/2,-z
-y-1/4,x-1/4,-z-1/4

loop_
_atom_site_label
_atom_site_type_symbol
_atom_site_fract_x
_atom_site_fract_y
_atom_site_fract_z
_atom_site_occupancy
_atom_site_U_iso_or_equiv
Ge3 Ge+4 0.8636 0.4542 0.7006 1 0.0
O1 O-2 0.0375 0.3426 0.0051 1 0.0
O2 O-2 0.0279 0.3292 0.5039 1 0.0
K1 K+1 0.0871 0.5553 0.8297 1 0.0
O3 O-2 0.1416 0.4039 0.7458 1 0.0
Ge1 Ge+4 0 0.25 0.125 1 0.0
O4 O-2 0.8112 0.4279 0.9065 1 0.0
Ge2 Ge+4 0.0323 0.3456 0.7595 1 0.0
O5 O-2 -0.0243 0.4544 0.7588 1 0.0
